data_9017061
loop_
_publ_author_name
'Nagashima, M.'
'Armbruster, T.'
'Kolitsch, U.'
'Pettke, T.'

_publ_section_title
;
 The relation between Li <-> Na substitution and hydrogen bonding in five-periodic
 single-chain silicates nambulite and marsturite: A single-crystal X-ray study
;
_journal_name_full 'American Mineralogist'
_journal_page_first 1462
_journal_page_last 1470
_journal_volume 99
_journal_year 2014
_chemical_compound_source 'Fianel mine, Grisons, Switzerland'
_chemical_formula_sum 'Ca0.1 Li0.725 Mg0.19 Mn3.71 Na0.275 O15 Si5'
_chemical_name_mineral Nambulite
_space_group_IT_number 2
_space_group_name_Hall '-P 1'
_space_group_name_H-M_alt 'P -1'
_symmetry_space_group_name_H-M 'P -1'
_cell_angle_alpha 93.024
_cell_angle_beta 95.147
_cell_angle_gamma 106.266
_cell_length_a 7.5391
_cell_length_b 11.7475
_cell_length_c 6.7137
_cell_formula_units_Z 2
_cell_volume 566.611
_database_code_amcsd 0020222
_exptl_crystal_density_diffrn 3.542
_cod_data_source_file inputs/fixed/downloads/05/05782.cif
_cod_data_source_block 05782
_cod_original_formula_sum '(Na.275 Li.725) Mn3.71 Mg.19 Ca.1 Si5 O15'
_cod_database_code 9017061

loop_
_space_group_symop_operation_xyz
x,y,z
-x,-y,-z

loop_
_atom_site_aniso_label
_atom_site_aniso_U_11
_atom_site_aniso_U_22
_atom_site_aniso_U_33
_atom_site_aniso_U_12
_atom_site_aniso_U_13
_atom_site_aniso_U_23
NaM5 0.05100 0.05000 0.05800 -0.00100 0.04200 -0.00700
LiM5 0.05100 0.05000 0.05800 -0.00100 0.04200 -0.00700
MnM1 0.00780 0.01040 0.01020 0.00042 0.00033 0.00035
MnM2 0.01170 0.01040 0.01330 0.00242 -0.00005 -0.00034
MnM3 0.00810 0.00820 0.01170 0.00076 -0.00016 -0.00025
MgM3 0.00810 0.00820 0.01170 0.00076 -0.00016 -0.00025
MnM4 0.00870 0.01180 0.01310 -0.00067 -0.00134 -0.00137
CaM4 0.00870 0.01180 0.01310 -0.00067 -0.00134 -0.00137
Si1 0.00870 0.00730 0.01080 0.00020 -0.00150 -0.00020
Si2 0.00630 0.00540 0.00780 -0.00020 -0.00040 0.00020
Si3 0.00410 0.00570 0.00860 -0.00040 -0.00020 0.00120
Si4 0.00670 0.00630 0.00960 0.00030 -0.00070 -0.00010
Si5 0.00480 0.00710 0.00820 0.00120 -0.00060 -0.00090
O1 0.01460 0.01500 0.01230 -0.00070 0.00130 0.00300
O2 0.00920 0.01150 0.01340 0.00210 -0.00390 -0.00110
O3 0.01240 0.00580 0.01670 -0.00080 -0.00320 -0.00080
O4 0.00740 0.00970 0.01010 0.00170 -0.00110 0.00030
O5 0.01110 0.01370 0.00820 0.00080 0.00050 -0.00210
O6 0.00640 0.01550 0.01580 -0.00060 0.00130 0.00690
O7 0.00990 0.01290 0.01560 0.00530 0.00240 0.00040
O8 0.00660 0.01080 0.00990 0.00010 -0.00250 0.00040
O9 0.01680 0.00550 0.01380 -0.00320 -0.00560 0.00080
O10 0.00760 0.01000 0.01340 0.00300 -0.00100 0.00180
O11 0.02490 0.00900 0.01210 0.00310 0.00250 -0.00060
O12 0.00770 0.01840 0.01610 0.00200 0.00150 0.00580
O13 0.00810 0.01000 0.01780 0.00210 0.00200 0.00190
O14 0.00840 0.01160 0.01120 0.00130 -0.00300 0.00170
O15 0.01200 0.01070 0.01670 0.00360 -0.00410 -0.00650

loop_
_atom_site_label
_atom_site_fract_x
_atom_site_fract_y
_atom_site_fract_z
_atom_site_occupancy
_atom_site_U_iso_or_equiv
NaM5 0.67260 0.11080 0.36280 0.27500 0.05500
LiM5 0.67260 0.11080 0.36280 0.72500 0.05500
MnM1 0.59457 0.65350 0.06068 1.00000 0.00995
MnM2 0.81481 0.94088 0.12908 1.00000 0.01211
MnM3 0.03859 0.23512 0.18048 0.81000 0.00978
MgM3 0.03859 0.23512 0.18048 0.19000 0.00978
MnM4 0.24687 0.51374 0.26525 0.90000 0.01218
CaM4 0.24687 0.51374 0.26525 0.10000 0.01218
Si1 0.28019 0.05957 0.35765 1.00000 0.00960
Si2 0.47475 0.32697 0.42820 1.00000 0.00699
Si3 0.81894 0.45595 0.22172 1.00000 0.00653
Si4 0.00894 0.72550 0.30111 1.00000 0.00798
Si5 0.35105 0.85360 0.11409 1.00000 0.00694
O1 0.19910 0.00960 0.56080 1.00000 0.01490
O2 0.12050 0.06820 0.18610 1.00000 0.01200
O3 0.44680 0.18300 0.41730 1.00000 0.01270
O4 0.32880 0.34970 0.25440 1.00000 0.00930
O5 0.52900 0.61650 0.35200 1.00000 0.01170
O6 0.69410 0.38390 0.38790 1.00000 0.01320
O7 0.97970 0.39760 0.17370 1.00000 0.01240
O8 0.68060 0.47080 0.03390 1.00000 0.00980
O9 0.93300 0.58590 0.33630 1.00000 0.01380
O10 0.88130 0.76710 0.13070 1.00000 0.01030
O11 -0.02410 0.20260 0.48270 1.00000 0.01570
O12 0.21780 0.74570 0.22820 1.00000 0.01430
O13 0.53760 0.82330 0.06930 1.00000 0.01200
O14 0.76530 0.11960 0.08470 1.00000 0.01090
O15 0.39960 0.97280 0.27530 1.00000 0.01370

loop_
_cod_related_entry_id
_cod_related_entry_database
_cod_related_entry_code
1 AMCSD 0020222
